data_4509780
loop_
_publ_author_name
'Tzeng, Biing-Chiau'
'Chang, Tsung-Yi'

_publ_section_title
;
 Toward Copper(I)-Iodide-Based Coordination Architectures
 viaN,N&#x2032;-Bis(pyridylcarbonyl)-4,4&#x2032;-diaminodiphenyl Ether
 with Different Solvent Compositions
;
_journal_issue 12
_journal_name_full 'Crystal Growth &amp; Design'
_journal_page_first 5343
_journal_paper_doi 10.1021/cg900828v
_journal_volume 9
_journal_year 2009
_chemical_formula_moiety 'C24 H18 Cu2 I2 N4 O3'
_chemical_formula_sum 'C24 H18 Cu2 I2 N4 O3'
_chemical_formula_weight 791.32
_chemical_name_systematic
; 
 ? 
;
_space_group_IT_number 5
_symmetry_cell_setting monoclinic
_symmetry_space_group_name_Hall 'C 2y'
_symmetry_space_group_name_H-M 'C 1 2 1'
_atom_sites_solution_hydrogens geom
_atom_sites_solution_primary direct
_atom_sites_solution_secondary difmap
_audit_creation_method SHELXL-97
_cell_angle_alpha 90.00
_cell_angle_beta 98.556(9)
_cell_angle_gamma 90.00
_cell_formula_units_Z 2
_cell_length_a 31.330(8)
_cell_length_b 4.2108(11)
_cell_length_c 8.937(2)
_cell_measurement_temperature 296(2)
_cell_measurement_theta_max 28.360
_cell_measurement_theta_min -28.360
_cell_volume 1165.9(5)
_computing_cell_refinement 'BRUKER SMART'
_computing_data_collection 'BRUKER SMART'
_computing_data_reduction 'BRUKER SAINT'
_computing_molecular_graphics Ortep-3
_computing_publication_material 'Wingx publication routines (Farrugia, 1999)'
_computing_structure_refinement 'SHELXL-97 (Sheldrick, 1997)'
_computing_structure_solution 'SHELXS-97 (Sheldrick, 1990)'
_diffrn_ambient_temperature 296(2)
_diffrn_measured_fraction_theta_full 0.969
_diffrn_measured_fraction_theta_max 0.969
_diffrn_measurement_device_type 'Bruker Smart Apex'
_diffrn_measurement_method 'phi-omega scan'
_diffrn_radiation_monochromator graphite
_diffrn_radiation_source 'fine-focus sealed tube'
_diffrn_radiation_type MoK\a
_diffrn_radiation_wavelength 0.71073
_diffrn_reflns_av_R_equivalents 0.0422
_diffrn_reflns_av_sigmaI/netI 0.0634
_diffrn_reflns_limit_h_max 41
_diffrn_reflns_limit_h_min -40
_diffrn_reflns_limit_k_max 5
_diffrn_reflns_limit_k_min -5
_diffrn_reflns_limit_l_max 11
_diffrn_reflns_limit_l_min -11
_diffrn_reflns_number 6884
_diffrn_reflns_theta_full 28.36
_diffrn_reflns_theta_max 28.36
_diffrn_reflns_theta_min 1.31
_diffrn_standards_decay_% 0
_exptl_absorpt_coefficient_mu 4.509
_exptl_absorpt_correction_T_max 0.956
_exptl_absorpt_correction_T_min 0.897
_exptl_absorpt_correction_type empirical
_exptl_absorpt_process_details SADABS
_exptl_crystal_colour yellow
_exptl_crystal_density_diffrn 2.254
_exptl_crystal_density_method 'not measured'
_exptl_crystal_description plate
_exptl_crystal_F_000 756
_exptl_crystal_size_max 0.03
_exptl_crystal_size_mid 0.02
_exptl_crystal_size_min 0.01
_refine_diff_density_max 0.661
_refine_diff_density_min -0.911
_refine_diff_density_rms 0.261
_refine_ls_abs_structure_details 'Flack H D (1983), Acta Cryst. A39, 876-881'
_refine_ls_abs_structure_Flack 0.08(6)
_refine_ls_extinction_method none
_refine_ls_goodness_of_fit_ref 1.074
_refine_ls_hydrogen_treatment mixed
_refine_ls_matrix_type full
_refine_ls_number_parameters 160
_refine_ls_number_reflns 2782
_refine_ls_number_restraints 1
_refine_ls_restrained_S_all 1.074
_refine_ls_R_factor_all 0.0562
_refine_ls_R_factor_gt 0.0393
_refine_ls_shift/su_max 0.001
_refine_ls_shift/su_mean 0.000
_refine_ls_structure_factor_coef Fsqd
_refine_ls_weighting_details 'calc w=1/[\s^2^(Fo^2^)+(0.0498P)^2^+0.0000P] where P=(Fo^2^+2Fc^2^)/3'
_refine_ls_weighting_scheme calc
_refine_ls_wR_factor_gt 0.0827
_refine_ls_wR_factor_ref 0.1061
_reflns_number_gt 2293
_reflns_number_total 2782
_reflns_threshold_expression >2sigma(I)
_cod_data_source_file cg900828vsup1.cif
_cod_data_source_block '[Cu2I2(papo)]n'
_cod_depositor_comments
;
The following automatic conversions were performed:

'_symmetry_cell_setting' value 'Monoclinic' changed to 'monoclinic'
according to /home/saulius/struct/CIF-dictionaries/cif_core.dic
dictionary named 'cif_core.dic' version 2.4.2 from
2011-04-26.

'_exptl_absorpt_correction_type' value 'Empirical'
changed to 'empirical' according to
/home/saulius/struct/CIF-dictionaries/cif_core.dic dictionary named
'cif_core.dic' version 2.4.2 from 2011-04-26.

Automatic conversion script
Id: cif_fix_values 1891 2012-01-12 08:04:46Z andrius 
;
_cod_original_sg_symbol_H-M C2
_cod_database_code 4509780

loop_
_symmetry_equiv_pos_as_xyz
'x, y, z'
'-x, y, -z'
'x+1/2, y+1/2, z'
'-x+1/2, y+1/2, -z'

loop_
_atom_site_label
_atom_site_type_symbol
_atom_site_fract_x
_atom_site_fract_y
_atom_site_fract_z
_atom_site_U_iso_or_equiv
_atom_site_adp_type
_atom_site_occupancy
_atom_site_symmetry_multiplicity
_atom_site_calc_flag
_atom_site_refinement_flags
Cu1 Cu 0.74430(3) 0.2422(6) 0.11624(11) 0.0439(3) Uani 1 1 d .
I1 I 0.702564(13) 0.26585(7) -0.16546(5) 0.03012(14) Uani 1 1 d .
O1 O 0.56350(16) 0.778(3) 0.3959(6) 0.0530(17) Uani 1 1 d .
O2 O 0.5000 1.315(2) 1.0000 0.055(3) Uani 1 2 d S
N1 N 0.6984(2) 0.3498(16) 0.2467(7) 0.0318(18) Uani 1 1 d .
N2 N 0.60568(17) 0.759(3) 0.6254(6) 0.0352(14) Uani 1 1 d .
H2A H 0.6309 0.7061 0.6698 0.042 Uiso 1 1 calc R
C1 C 0.6566(2) 0.287(4) 0.2002(8) 0.0387(19) Uani 1 1 d .
H1 H 0.6495 0.1669 0.1128 0.046 Uiso 1 1 calc R
C2 C 0.6236(3) 0.3902(19) 0.2741(9) 0.0325(19) Uani 1 1 d .
H2 H 0.5951 0.3369 0.2386 0.039 Uiso 1 1 calc R
C3 C 0.6339(3) 0.575(2) 0.4026(9) 0.0302(18) Uani 1 1 d .
C4 C 0.6770(3) 0.637(2) 0.4547(9) 0.0312(19) Uani 1 1 d .
H4 H 0.6850 0.7523 0.5431 0.037 Uiso 1 1 calc R
C5 C 0.7078(3) 0.523(2) 0.3724(9) 0.035(2) Uani 1 1 d .
H5 H 0.7366 0.5688 0.4067 0.042 Uiso 1 1 calc R
C6 C 0.5966(2) 0.708(3) 0.4729(9) 0.032(3) Uani 1 1 d .
C7 C 0.5767(2) 0.8928(19) 0.7166(9) 0.0293(18) Uani 1 1 d .
C8 C 0.5446(2) 1.104(2) 0.6621(9) 0.0315(19) Uani 1 1 d .
H8 H 0.5410 1.1628 0.5607 0.038 Uiso 1 1 calc R
C9 C 0.5178(2) 1.228(3) 0.7557(9) 0.038(2) Uani 1 1 d .
H9 H 0.4958 1.3672 0.7173 0.045 Uiso 1 1 calc R
C10 C 0.5237(3) 1.147(2) 0.9047(11) 0.036(2) Uani 1 1 d .
C11 C 0.5558(3) 0.937(2) 0.9644(10) 0.036(2) Uani 1 1 d .
H11 H 0.5592 0.8815 1.0662 0.043 Uiso 1 1 calc R
C12 C 0.5827(2) 0.809(3) 0.8698(9) 0.037(2) Uani 1 1 d .
H12 H 0.6046 0.6696 0.9081 0.044 Uiso 1 1 calc R

loop_
_atom_site_aniso_label
_atom_site_aniso_U_11
_atom_site_aniso_U_22
_atom_site_aniso_U_33
_atom_site_aniso_U_23
_atom_site_aniso_U_13
_atom_site_aniso_U_12
Cu1 0.0374(5) 0.0551(8) 0.0411(5) -0.0043(9) 0.0119(4) 0.0119(9)
I1 0.0297(2) 0.0310(2) 0.0292(2) -0.0001(4) 0.00308(16) -0.0004(4)
O1 0.035(3) 0.087(5) 0.036(3) -0.014(7) 0.001(2) 0.021(7)
O2 0.085(6) 0.022(6) 0.075(6) 0.000 0.063(5) 0.000
N1 0.033(4) 0.037(5) 0.028(3) -0.002(3) 0.012(3) 0.004(3)
N2 0.026(3) 0.050(4) 0.030(3) 0.005(7) 0.006(2) 0.009(7)
C1 0.042(4) 0.044(5) 0.031(4) -0.014(7) 0.009(3) 0.000(7)
C2 0.027(4) 0.042(5) 0.028(4) -0.001(3) 0.002(3) -0.006(3)
C3 0.032(4) 0.034(5) 0.026(4) 0.005(4) 0.011(3) 0.006(4)
C4 0.031(4) 0.042(5) 0.020(4) -0.004(3) 0.004(3) 0.002(4)
C5 0.018(4) 0.056(6) 0.032(5) 0.012(4) 0.007(3) 0.002(4)
C6 0.024(4) 0.037(8) 0.036(4) -0.003(4) 0.006(3) -0.004(4)
C7 0.018(4) 0.042(5) 0.028(4) 0.000(3) 0.003(3) -0.003(3)
C8 0.024(4) 0.046(5) 0.025(4) -0.003(4) 0.006(3) 0.006(4)
C9 0.024(3) 0.042(7) 0.046(4) -0.001(6) 0.006(3) 0.009(5)
C10 0.034(5) 0.031(4) 0.049(6) -0.007(4) 0.021(4) -0.010(4)
C11 0.042(5) 0.043(5) 0.026(4) 0.001(4) 0.015(4) -0.013(4)
C12 0.032(4) 0.044(7) 0.035(4) -0.006(5) 0.005(3) 0.000(5)

loop_
_atom_type_symbol
_atom_type_description
_atom_type_scat_dispersion_real
_atom_type_scat_dispersion_imag
_atom_type_scat_source
C C 0.0033 0.0016 'International Tables Vol C Tables 4.2.6.8 and 6.1.1.4'
H H 0.0000 0.0000 'International Tables Vol C Tables 4.2.6.8 and 6.1.1.4'
O O 0.0106 0.0060 'International Tables Vol C Tables 4.2.6.8 and 6.1.1.4'
N N 0.0061 0.0033 'International Tables Vol C Tables 4.2.6.8 and 6.1.1.4'
Cu Cu 0.3201 1.2651 'International Tables Vol C Tables 4.2.6.8 and 6.1.1.4'
I I -0.4742 1.8119 'International Tables Vol C Tables 4.2.6.8 and 6.1.1.4'

loop_
_geom_angle_atom_site_label_1
_geom_angle_atom_site_label_2
_geom_angle_atom_site_label_3
_geom_angle
_geom_angle_site_symmetry_1
_geom_angle_site_symmetry_3
N1 Cu1 I1 124.4(2) . 4_645
N1 Cu1 I1 104.2(2) . .
I1 Cu1 I1 113.63(7) 4_645 .
N1 Cu1 I1 101.1(2) . 4_655
I1 Cu1 I1 103.50(4) 4_645 4_655
I1 Cu1 I1 108.73(7) . 4_655
N1 Cu1 Cu1 135.8(2) . 4_645
I1 Cu1 Cu1 55.94(3) 4_645 4_645
I1 Cu1 Cu1 57.73(6) . 4_645
I1 Cu1 Cu1 122.50(5) 4_655 4_645
N1 Cu1 Cu1 114.0(2) . 4_655
I1 Cu1 Cu1 121.08(6) 4_645 4_655
I1 Cu1 Cu1 54.13(6) . 4_655
I1 Cu1 Cu1 54.65(3) 4_655 4_655
Cu1 Cu1 Cu1 88.54(5) 4_645 4_655
Cu1 I1 Cu1 69.93(4) 4_655 .
Cu1 I1 Cu1 103.50(4) 4_655 4_645
Cu1 I1 Cu1 67.62(4) . 4_645
C10 O2 C10 119.6(10) 2_657 .
C5 N1 C1 116.7(7) . .
C5 N1 Cu1 121.3(5) . .
C1 N1 Cu1 121.4(5) . .
C6 N2 C7 125.3(6) . .
N1 C1 C2 123.9(9) . .
C1 C2 C3 118.4(8) . .
C4 C3 C2 118.6(7) . .
C4 C3 C6 124.4(8) . .
C2 C3 C6 116.9(7) . .
C5 C4 C3 118.5(8) . .
N1 C5 C4 123.7(8) . .
O1 C6 N2 124.7(8) . .
O1 C6 C3 120.7(8) . .
N2 C6 C3 114.4(7) . .
C8 C7 C12 119.5(8) . .
C8 C7 N2 123.2(7) . .
C12 C7 N2 117.2(8) . .
C9 C8 C7 120.8(8) . .
C10 C9 C8 119.6(9) . .
C9 C10 C11 121.4(8) . .
C9 C10 O2 117.6(8) . .
C11 C10 O2 120.5(8) . .
C10 C11 C12 119.0(8) . .
C11 C12 C7 119.6(10) . .

loop_
_geom_bond_atom_site_label_1
_geom_bond_atom_site_label_2
_geom_bond_distance
_geom_bond_site_symmetry_2
Cu1 N1 2.031(6) .
Cu1 I1 2.602(2) 4_645
Cu1 I1 2.6605(12) .
Cu1 I1 2.758(2) 4_655
Cu1 Cu1 3.0163(15) 4_645
Cu1 Cu1 3.0163(15) 4_655
I1 Cu1 2.602(2) 4_655
I1 Cu1 2.758(2) 4_645
O1 C6 1.194(9) .
O2 C10 1.400(10) 2_657
O2 C10 1.400(10) .
N1 C5 1.334(11) .
N1 C1 1.341(10) .
N2 C6 1.367(10) .
N2 C7 1.422(10) .
C1 C2 1.378(11) .
C2 C3 1.385(11) .
C3 C4 1.385(11) .
C3 C6 1.514(11) .
C4 C5 1.383(11) .
C7 C8 1.377(11) .
C7 C12 1.399(11) .
C8 C9 1.374(11) .
C9 C10 1.360(12) .
C10 C11 1.387(13) .
C11 C12 1.388(12) .
